data_4000358
_journal_name_full 'Chemistry of Materials'
_journal_paper_doi 10.1021/cm034709r
_journal_year 2004
_chemical_formula_sum 'C27 H18 In N3 O3'
_chemical_formula_weight 547.26
_space_group_IT_number 2
_symmetry_cell_setting triclinic
_symmetry_space_group_name_Hall '-P 1'
_symmetry_space_group_name_H-M 'P -1'
_atom_sites_solution_hydrogens geom
_atom_sites_solution_primary direct
_atom_sites_solution_secondary difmap
_cell_angle_alpha 108.763(6)
_cell_angle_beta 97.664(6)
_cell_angle_gamma 90.375(6)
_cell_formula_units_Z 2
_cell_length_a 8.4815(6)
_cell_length_b 10.3948(7)
_cell_length_c 13.2348(9)
_cell_measurement_temperature 293(2)
_cell_volume 1093.43(13)
_diffrn_ambient_temperature 293(2)
_diffrn_radiation_monochromator graphite
_diffrn_radiation_source 'fine-focus sealed tube'
_diffrn_radiation_type MoK\a
_diffrn_radiation_wavelength 0.71070
_diffrn_reflns_av_R_equivalents 0.0000
_diffrn_reflns_av_sigmaI/netI 0.0196
_diffrn_reflns_limit_h_max 13
_diffrn_reflns_limit_h_min 0
_diffrn_reflns_limit_k_max 16
_diffrn_reflns_limit_k_min -16
_diffrn_reflns_limit_l_max 19
_diffrn_reflns_limit_l_min -20
_diffrn_reflns_number 7871
_diffrn_reflns_theta_max 35.88
_diffrn_reflns_theta_min 3.03
_exptl_absorpt_coefficient_mu 1.117
_exptl_crystal_density_diffrn 1.662
_exptl_crystal_density_method 'not measured'
_exptl_crystal_F_000 548
_refine_ls_extinction_coef 0.223(7)
_refine_ls_extinction_expression Fc^*^=kFc[1+0.001xFc^2^\l^3^/sin(2\q)]^-1/4^
_refine_ls_extinction_method SHELXL
_refine_ls_goodness_of_fit_ref 1.050
_refine_ls_hydrogen_treatment mixed
_refine_ls_matrix_type full
_refine_ls_number_parameters 308
_refine_ls_number_reflns 7871
_refine_ls_number_restraints 0
_refine_ls_restrained_S_all 1.050
_refine_ls_R_factor_all 0.0525
_refine_ls_R_factor_gt 0.0457
_refine_ls_shift/su_max 0.002
_refine_ls_shift/su_mean 0.000
_refine_ls_structure_factor_coef Fsqd
_refine_ls_weighting_details 'calc w=1/[\s^2^(Fo^2^)+(0.0902P)^2^+0.0000P] where P=(Fo^2^+2Fc^2^)/3'
_refine_ls_weighting_scheme calc
_refine_ls_wR_factor_gt 0.1156
_refine_ls_wR_factor_ref 0.1259
_reflns_number_gt 6611
_reflns_number_total 7871
_reflns_threshold_expression >2sigma(I)
_cod_depositor_comments
;
The following automatic conversions were performed:
'_symmetry_cell_setting' value 'Triclinic' changed to 'triclinic'
according to '/home/saulius/struct/CIF-dictionaries/cif_core.dic'
dictionary named 'cif_core.dic' version 2.4.1 from 2010-06-29.

Automatic conversion script
Id: cif_fix_enum 1527 2010-12-29 10:47:43Z saulius 
;
_cod_database_code 4000358
_cod_struct_determination_method 'single crystal'

loop_
_symmetry_equiv_pos_as_xyz
'x, y, z'
'-x, -y, -z'

loop_
_atom_site_label
_atom_site_type_symbol
_atom_site_fract_x
_atom_site_fract_y
_atom_site_fract_z
_atom_site_U_iso_or_equiv
_atom_site_adp_type
_atom_site_occupancy
_atom_site_symmetry_multiplicity
_atom_site_calc_flag
_atom_site_refinement_flags
_atom_site_disorder_assembly
_atom_site_disorder_group
In In 0.215486(17) 0.306239(14) 0.246273(11) 0.04169(8) Uani 1 1 d . . .
N1A N 0.4289(2) 0.1911(2) 0.18586(17) 0.0460(4) Uani 1 1 d . . .
C2A C 0.5221(3) 0.2105(3) 0.1192(2) 0.0560(6) Uani 1 1 d . . .
H2A H 0.5037 0.2823 0.0925 0.067 Uiso 1 1 calc R . .
C3A C 0.6472(4) 0.1274(4) 0.0873(3) 0.0684(9) Uani 1 1 d . . .
H3A H 0.7111 0.1437 0.0404 0.082 Uiso 1 1 calc R . .
C4A C 0.6735(4) 0.0226(4) 0.1261(3) 0.0724(10) Uani 1 1 d . . .
H4A H 0.7569 -0.0332 0.1058 0.087 Uiso 1 1 calc R . .
C5A C 0.4244(3) 0.0034(3) 0.8028(3) 0.0596(7) Uani 1 1 d . . .
C6A C 0.4042(5) 0.1098(3) 0.7580(4) 0.0790(11) Uani 1 1 d . . .
H6A H 0.3259 0.1717 0.7771 0.095 Uiso 1 1 calc R . .
C7A C 0.5007(5) 0.1203(3) 0.6870(4) 0.0726(10) Uani 1 1 d . . .
H7A H 0.4865 0.1904 0.6579 0.087 Uiso 1 1 calc R . .
C8A C 0.6229(4) 0.0290(3) 0.6549(3) 0.0608(7) Uani 1 1 d . . .
H8A H 0.6843 0.0383 0.6043 0.073 Uiso 1 1 calc R . .
C9A C 0.3500(3) 0.0751(2) 0.2998(2) 0.0474(5) Uani 1 1 d . . .
C10A C 0.4518(3) 0.0869(2) 0.2265(2) 0.0464(5) Uani 1 1 d . . .
O11A O 0.2362(2) 0.1591(2) 0.32575(17) 0.0547(4) Uani 1 1 d . . .
N1B N 0.2272(3) 0.41844(19) 0.12470(16) 0.0431(4) Uani 1 1 d . . .
C2B C 0.3099(4) 0.5321(3) 0.1360(2) 0.0542(6) Uani 1 1 d . . .
H2B H 0.3662 0.5802 0.2031 0.065 Uiso 1 1 calc R . .
C3B C 0.3150(4) 0.5822(3) 0.0493(3) 0.0613(7) Uani 1 1 d . . .
H3B H 0.3747 0.6616 0.0590 0.074 Uiso 1 1 calc R . .
C4B C 0.7676(4) 0.4865(3) 0.0475(3) 0.0589(6) Uani 1 1 d . . .
H4B H 0.7654 0.4534 0.1048 0.071 Uiso 1 1 calc R . .
C5B C 0.1418(3) 0.3915(3) 0.9364(2) 0.0488(5) Uani 1 1 d . . .
C6B C 0.0538(4) 0.3123(4) 0.8378(2) 0.0603(7) Uani 1 1 d . . .
H6B H 0.0507 0.3389 0.7769 0.072 Uiso 1 1 calc R . .
C7B C 0.0273(3) 0.8047(4) 0.1673(2) 0.0619(7) Uani 1 1 d . . .
H7B H 0.0834 0.8577 0.2330 0.074 Uiso 1 1 calc R . .
C8B C 0.0290(3) 0.8473(3) 0.0774(2) 0.0516(5) Uani 1 1 d . . .
H8B H 0.0865 0.9272 0.0848 0.062 Uiso 1 1 calc R . .
C9B C 0.0531(2) 0.2268(2) 0.02252(18) 0.0416(4) Uani 1 1 d . . .
C10B C 0.1424(2) 0.3484(2) 0.02784(17) 0.0399(4) Uani 1 1 d . . .
O11B O 0.0537(2) 0.19165(17) 0.10931(14) 0.0467(3) Uani 1 1 d . . .
N1C N 0.0286(2) 0.4348(2) 0.32868(15) 0.0392(3) Uani 1 1 d . . .
C2C C 0.1279(3) 0.5888(3) 0.68588(19) 0.0455(4) Uani 1 1 d . . .
H2C H 0.1713 0.6730 0.7318 0.055 Uiso 1 1 calc R . .
C3C C 0.2296(3) 0.4922(3) 0.6350(2) 0.0510(5) Uani 1 1 d . . .
H3C H 0.3388 0.5121 0.6463 0.061 Uiso 1 1 calc R . .
C4C C 0.1670(3) 0.3679(3) 0.5684(2) 0.0515(5) Uani 1 1 d . . .
H4C H 0.2340 0.3020 0.5348 0.062 Uiso 1 1 calc R . .
C5C C 0.0002(3) 0.6611(2) 0.44966(18) 0.0454(4) Uani 1 1 d . . .
C6C C 0.0751(4) 0.7856(3) 0.5195(2) 0.0587(6) Uani 1 1 d . . .
H6C H 0.0150 0.8559 0.5553 0.070 Uiso 1 1 calc R . .
C7C C 0.7613(4) 0.1991(3) 0.4665(2) 0.0629(7) Uani 1 1 d . . .
H7C H 0.7119 0.1165 0.4217 0.076 Uiso 1 1 calc R . .
C8C C 0.6672(3) 0.3029(3) 0.5170(2) 0.0568(6) Uani 1 1 d . . .
H8C H 0.5569 0.2892 0.5028 0.068 Uiso 1 1 calc R . .
C9C C 0.2659(3) 0.5735(2) 0.41186(17) 0.0439(4) Uani 1 1 d . . .
C10C C 0.0945(2) 0.5567(2) 0.39611(15) 0.0391(4) Uani 1 1 d . . .
O11C O 0.3511(2) 0.4733(2) 0.36154(15) 0.0525(4) Uani 1 1 d . . .

loop_
_atom_site_aniso_label
_atom_site_aniso_U_11
_atom_site_aniso_U_22
_atom_site_aniso_U_33
_atom_site_aniso_U_23
_atom_site_aniso_U_13
_atom_site_aniso_U_12
In 0.04105(10) 0.04511(11) 0.04091(10) 0.01538(6) 0.00918(6) 0.00523(7)
N1A 0.0399(8) 0.0517(10) 0.0463(9) 0.0134(8) 0.0123(7) 0.0025(8)
C2A 0.0447(11) 0.0684(16) 0.0536(13) 0.0147(11) 0.0160(10) -0.0015(11)
C3A 0.0442(12) 0.083(2) 0.0666(18) 0.0042(15) 0.0214(12) 0.0011(14)
C4A 0.0448(13) 0.076(2) 0.076(2) -0.0053(16) 0.0127(13) 0.0156(14)
C5A 0.0461(12) 0.0531(13) 0.0618(15) -0.0023(11) -0.0020(11) 0.0099(11)
C6A 0.0660(18) 0.0466(13) 0.104(3) 0.0066(15) -0.0140(19) 0.0141(14)
C7A 0.0689(19) 0.0463(13) 0.096(3) 0.0258(15) -0.0182(19) 0.0018(14)
C8A 0.0609(15) 0.0536(13) 0.0691(17) 0.0290(13) -0.0092(13) -0.0042(12)
C9A 0.0405(10) 0.0443(10) 0.0543(12) 0.0141(9) 0.0003(9) 0.0023(9)
C10A 0.0404(9) 0.0430(10) 0.0476(11) 0.0066(8) -0.0014(8) 0.0025(8)
O11A 0.0545(10) 0.0648(11) 0.0595(11) 0.0351(9) 0.0203(8) 0.0143(9)
N1B 0.0470(9) 0.0392(8) 0.0436(9) 0.0131(7) 0.0086(7) 0.0003(7)
C2B 0.0632(15) 0.0446(10) 0.0558(13) 0.0168(9) 0.0111(11) -0.0047(11)
C3B 0.0664(16) 0.0539(13) 0.0737(18) 0.0316(13) 0.0181(14) -0.0012(12)
C4B 0.0649(15) 0.0640(15) 0.0629(16) 0.0372(13) 0.0196(13) 0.0101(13)
C5B 0.0449(10) 0.0615(13) 0.0478(11) 0.0262(10) 0.0117(9) 0.0121(10)
C6B 0.0526(13) 0.088(2) 0.0452(12) 0.0291(13) 0.0051(10) 0.0077(14)
C7B 0.0475(12) 0.0855(19) 0.0435(12) 0.0108(12) 0.0006(9) 0.0035(13)
C8B 0.0400(10) 0.0557(12) 0.0515(12) 0.0077(10) 0.0057(9) 0.0009(10)
C9B 0.0361(8) 0.0414(9) 0.0465(10) 0.0117(7) 0.0096(7) 0.0070(8)
C10B 0.0376(8) 0.0410(9) 0.0429(9) 0.0144(7) 0.0095(7) 0.0083(8)
O11B 0.0496(8) 0.0436(7) 0.0481(8) 0.0166(6) 0.0067(7) -0.0046(7)
N1C 0.0364(7) 0.0454(8) 0.0348(7) 0.0121(6) 0.0046(6) -0.0005(7)
C2C 0.0380(9) 0.0567(12) 0.0399(10) 0.0149(8) 0.0011(7) -0.0041(9)
C3C 0.0368(9) 0.0725(16) 0.0457(11) 0.0220(11) 0.0064(8) 0.0036(10)
C4C 0.0489(11) 0.0645(14) 0.0452(11) 0.0208(10) 0.0137(9) 0.0120(11)
C5C 0.0508(11) 0.0500(10) 0.0368(9) 0.0150(8) 0.0095(8) 0.0039(9)
C6C 0.0739(18) 0.0486(12) 0.0498(13) 0.0090(10) 0.0136(12) 0.0015(12)
C7C 0.0756(19) 0.0529(13) 0.0523(14) 0.0068(10) 0.0083(13) -0.0154(13)
C8C 0.0518(13) 0.0634(14) 0.0485(12) 0.0109(10) 0.0030(10) -0.0175(12)
C9C 0.0414(9) 0.0521(11) 0.0372(9) 0.0137(8) 0.0043(7) -0.0040(9)
C10C 0.0406(9) 0.0454(9) 0.0326(8) 0.0143(7) 0.0055(7) -0.0003(8)
O11C 0.0361(7) 0.0652(11) 0.0485(9) 0.0085(8) 0.0047(6) -0.0010(7)
